data_7031413
loop_
_publ_author_name
'Priv\'er, Steven H'
'Bennett, Martin A.'
'Willis, Anthony C.'
'Pottabathula, Srinivas'
'Lakshmi Kantam, M.'
'Bhargava, Suresh K.'

_publ_section_title
;
 ortho-Metallated triphenylphosphine chalcogenide complexes of platinum
 and palladium: synthesis and catalytic activity.
;
_journal_issue 31
_journal_name_full 'Dalton transactions (Cambridge, England : 2003)'
_journal_page_first 12000
_journal_page_last 12012
_journal_paper_doi 10.1039/c4dt01236d
_journal_volume 43
_journal_year 2014
_chemical_compound_source 'from RMITU'
_chemical_formula_moiety 'C32 H26 N O2 P Pd S'
_chemical_formula_sum 'C32 H26 N O2 P Pd S'
_chemical_formula_weight 626.00
_space_group_IT_number 2
_symmetry_cell_setting triclinic
_symmetry_space_group_name_Hall '-P 1'
_symmetry_space_group_name_H-M 'P -1'
_atom_sites_solution_hydrogens geom
_atom_sites_solution_primary direct
_audit_creation_date 11-01-17
_audit_creation_method CRYSTALS_ver_14.11
_audit_update_record
;
2011-01-18 - Report on C32 H26 N O2 P Pd S  
             by   Anthony C. Willis
             for  Steven Priver and Martin Bennett

2011-01-19 - passes checkcif tests with minor warnings  
;
_cell_angle_alpha 106.1144(9)
_cell_angle_beta 109.7145(12)
_cell_angle_gamma 96.5437(12)
_cell_formula_units_Z 2
_cell_length_a 10.2542(2)
_cell_length_b 11.4908(2)
_cell_length_c 12.9393(3)
_cell_measurement_reflns_used 19680
_cell_measurement_temperature 200
_cell_measurement_theta_max 27.5
_cell_measurement_theta_min 2.6
_cell_volume 1342.05(5)
_computing_cell_refinement 'DENZO/SCALEPACK (Otwinowski & Minor, 1997)'
_computing_data_collection 'COLLECT (Nonius, 2001).'
_computing_data_reduction 'DENZO/SCALEPACK (Otwinowski & Minor, 1997)'
_computing_molecular_graphics
; 
ORTEP-II (Johnson 1976) in teXsan (MSC, 1992-1997)
;
_computing_publication_material 'CRYSTALS (Betteridge et al., 2003)'
_computing_structure_refinement 'CRYSTALS (Betteridge et al., 2003)'
_computing_structure_solution 'SIR92 (Altomare et al., 1994)'
_diffrn_ambient_temperature 200
_diffrn_measured_fraction_theta_full 0.997
_diffrn_measured_fraction_theta_max 0.997
_diffrn_measurement_device Area
_diffrn_measurement_device_type 'Nonius KappaCCD'
_diffrn_measurement_method ' \f and \w scans with CCD '
_diffrn_radiation_monochromator graphite
_diffrn_radiation_type 'Mo K\a'
_diffrn_radiation_wavelength 0.71073
_diffrn_reflns_av_R_equivalents 0.038
_diffrn_reflns_limit_h_max 13
_diffrn_reflns_limit_h_min -12
_diffrn_reflns_limit_k_max 14
_diffrn_reflns_limit_k_min -14
_diffrn_reflns_limit_l_max 16
_diffrn_reflns_limit_l_min -16
_diffrn_reflns_number 30412
_diffrn_reflns_theta_full 27.500
_diffrn_reflns_theta_max 27.500
_diffrn_reflns_theta_min 2.843
_diffrn_standards_number 0
_exptl_absorpt_coefficient_mu 0.860
_exptl_absorpt_correction_T_max 0.942
_exptl_absorpt_correction_T_min 0.825
_exptl_absorpt_correction_type integration
_exptl_absorpt_process_details
;
via Gaussian method (Coppens, 1970) implemented in maXus (2000)
;
_exptl_crystal_colour yellow
_exptl_crystal_density_diffrn 1.549
_exptl_crystal_density_method 'not measured'
_exptl_crystal_description block
_exptl_crystal_F_000 636
_exptl_crystal_size_max 0.340
_exptl_crystal_size_mid 0.140
_exptl_crystal_size_min 0.080
_refine_diff_density_max 0.45
_refine_diff_density_min -0.72
_refine_ls_extinction_method None
_refine_ls_goodness_of_fit_ref 0.9964
_refine_ls_hydrogen_treatment refxyz
_refine_ls_matrix_type full
_refine_ls_number_parameters 421
_refine_ls_number_reflns 6148
_refine_ls_number_restraints 0
_refine_ls_R_factor_all 0.0333
_refine_ls_R_factor_gt 0.0274
_refine_ls_shift/su_max 0.0008094
_refine_ls_shift/su_mean 0.0000622
_refine_ls_structure_factor_coef Fsqd
_refine_ls_weighting_details
;
 Method= Modified Sheldrick 
 w=1/[\s^2^(F^2^) + ( 0.03P)^2^ + 1.18P] 
 ,where P=(max(Fo^2^,0) + 2Fc^2^)/3 
;
_refine_ls_weighting_scheme calc
_refine_ls_wR_factor_all 0.0672
_refine_ls_wR_factor_gt 0.0651
_refine_ls_wR_factor_ref 0.0672
_reflns_limit_h_max 12
_reflns_limit_h_min -13
_reflns_limit_k_max 14
_reflns_limit_k_min -14
_reflns_limit_l_max 16
_reflns_limit_l_min 0
_reflns_number_gt 5466
_reflns_number_total 6148
_reflns_threshold_expression I>2.0\s(I)
_oxford_diffrn_Wilson_B_factor 2.01
_oxford_diffrn_Wilson_scale 6.93
_oxford_refine_ls_r_factor_ref 0.0333
_oxford_refine_ls_scale 0.4003(3)
_oxford_reflns_number_all 6148
_oxford_reflns_threshold_expression_ref I>-10.0\s(I)
_oxford_structure_analysis_title '1171522 ben1101a'
_cod_data_source_file c4dt01236d2.cif
_cod_data_source_block complex17
_cod_depositor_comments
;
The following automatic conversions were performed:

'_symmetry_cell_setting' value 'Triclinic' changed to 'triclinic'
according to
/usr/data/users/saulius/crontab/automatic-downloads/rss-feeds/RSC/lib/dictionaries/cif_core.dic
dictionary named 'cif_core.dic' version 2.4.2 from 2011-04-26.

Automatic conversion script
Id: cif_fix_values 2281 2013-09-26 08:29:07Z andrius 

 Adding full bibliography for 7031403--7031415.cif.
;
_cod_database_code 7031413

loop_
_symmetry_equiv_pos_as_xyz
x,y,z
-x,-y,-z

loop_
_atom_site_label
_atom_site_type_symbol
_atom_site_fract_x
_atom_site_fract_y
_atom_site_fract_z
_atom_site_U_iso_or_equiv
_atom_site_occupancy
_atom_site_adp_type
Pd1 Pd 0.399952(16) 0.557241(14) 0.321075(14) 0.0227 1.0000 Uani
S1 S 0.39053(6) 0.35075(5) 0.30587(5) 0.0293 1.0000 Uani
P1 P 0.55840(5) 0.34408(5) 0.26075(5) 0.0224 1.0000 Uani
O1 O 0.42040(16) 0.74098(14) 0.34076(15) 0.0334 1.0000 Uani
O2 O -0.15005(19) 0.04338(15) 0.06965(15) 0.0391 1.0000 Uani
N1 N 0.17682(18) 0.53012(16) 0.25229(15) 0.0252 1.0000 Uani
C1 C 0.6814(2) 0.49015(19) 0.34768(17) 0.0233 1.0000 Uani
C2 C 0.6137(2) 0.58772(19) 0.37565(17) 0.0234 1.0000 Uani
C3 C 0.7017(2) 0.7074(2) 0.43381(19) 0.0289 1.0000 Uani
C4 C 0.8472(2) 0.7280(2) 0.46028(19) 0.0324 1.0000 Uani
C5 C 0.9110(2) 0.6300(2) 0.4314(2) 0.0333 1.0000 Uani
C6 C 0.8280(2) 0.5100(2) 0.37503(19) 0.0295 1.0000 Uani
C11 C 0.6310(2) 0.21293(19) 0.28286(18) 0.0244 1.0000 Uani
C12 C 0.6963(2) 0.2132(2) 0.3961(2) 0.0297 1.0000 Uani
C13 C 0.7459(3) 0.1106(2) 0.4156(2) 0.0351 1.0000 Uani
C14 C 0.7277(3) 0.0067(2) 0.3218(2) 0.0368 1.0000 Uani
C15 C 0.6607(3) 0.0055(2) 0.2091(2) 0.0369 1.0000 Uani
C16 C 0.6134(3) 0.1084(2) 0.1893(2) 0.0307 1.0000 Uani
C21 C 0.5200(2) 0.33246(19) 0.11064(18) 0.0250 1.0000 Uani
C22 C 0.3867(2) 0.3385(2) 0.0395(2) 0.0318 1.0000 Uani
C23 C 0.3624(3) 0.3375(2) -0.0731(2) 0.0408 1.0000 Uani
C24 C 0.4698(3) 0.3300(2) -0.1147(2) 0.0412 1.0000 Uani
C25 C 0.6022(3) 0.3241(2) -0.0446(2) 0.0397 1.0000 Uani
C26 C 0.6287(3) 0.3265(2) 0.0682(2) 0.0330 1.0000 Uani
C31 C 0.3203(2) 0.80115(19) 0.32131(19) 0.0278 1.0000 Uani
C32 C 0.3626(3) 0.9316(2) 0.3454(2) 0.0344 1.0000 Uani
C33 C 0.2648(3) 1.0039(2) 0.3303(2) 0.0402 1.0000 Uani
C34 C 0.1198(3) 0.9523(2) 0.2901(2) 0.0440 1.0000 Uani
C35 C 0.0750(3) 0.8272(2) 0.2633(2) 0.0381 1.0000 Uani
C36 C 0.1724(2) 0.7487(2) 0.27718(19) 0.0285 1.0000 Uani
C37 C 0.1107(2) 0.6182(2) 0.24201(19) 0.0277 1.0000 Uani
C41 C 0.0876(2) 0.40654(19) 0.20209(19) 0.0247 1.0000 Uani
C42 C 0.0663(2) 0.3435(2) 0.27492(19) 0.0265 1.0000 Uani
C43 C -0.0169(2) 0.2241(2) 0.2276(2) 0.0283 1.0000 Uani
C44 C -0.0756(2) 0.1639(2) 0.1070(2) 0.0290 1.0000 Uani
C45 C -0.0547(2) 0.2261(2) 0.0346(2) 0.0321 1.0000 Uani
C46 C 0.0263(2) 0.3480(2) 0.0829(2) 0.0304 1.0000 Uani
C47 C -0.2141(3) -0.0207(3) -0.0534(3) 0.0480 1.0000 Uani
H31 H 0.661(3) 0.779(2) 0.456(2) 0.0349 1.0000 Uiso
H41 H 0.902(3) 0.813(3) 0.499(2) 0.0388 1.0000 Uiso
H51 H 1.007(3) 0.645(2) 0.448(2) 0.0403 1.0000 Uiso
H61 H 0.868(3) 0.441(2) 0.353(2) 0.0361 1.0000 Uiso
H121 H 0.706(3) 0.281(3) 0.461(2) 0.0364 1.0000 Uiso
H131 H 0.790(3) 0.111(3) 0.491(2) 0.0419 1.0000 Uiso
H141 H 0.757(3) -0.065(3) 0.333(2) 0.0442 1.0000 Uiso
H151 H 0.649(3) -0.065(3) 0.145(2) 0.0444 1.0000 Uiso
H161 H 0.575(3) 0.113(2) 0.119(2) 0.0370 1.0000 Uiso
H221 H 0.317(3) 0.346(2) 0.065(2) 0.0374 1.0000 Uiso
H231 H 0.282(3) 0.345(3) -0.116(3) 0.0487 1.0000 Uiso
H241 H 0.450(3) 0.327(3) -0.189(3) 0.0494 1.0000 Uiso
H251 H 0.683(3) 0.323(3) -0.071(2) 0.0480 1.0000 Uiso
H261 H 0.721(3) 0.327(2) 0.117(2) 0.0392 1.0000 Uiso
H321 H 0.458(3) 0.965(3) 0.375(2) 0.0408 1.0000 Uiso
H331 H 0.295(3) 1.088(3) 0.344(2) 0.0474 1.0000 Uiso
H341 H 0.054(3) 1.003(3) 0.278(3) 0.0530 1.0000 Uiso
H351 H -0.028(3) 0.791(3) 0.232(2) 0.0458 1.0000 Uiso
H371 H 0.003(3) 0.587(2) 0.208(2) 0.0334 1.0000 Uiso
H421 H 0.110(3) 0.384(2) 0.358(2) 0.0319 1.0000 Uiso
H431 H -0.034(3) 0.181(2) 0.273(2) 0.0345 1.0000 Uiso
H451 H -0.090(3) 0.189(3) -0.042(2) 0.0385 1.0000 Uiso
H461 H 0.038(3) 0.392(2) 0.033(2) 0.0356 1.0000 Uiso
H471 H -0.262(4) -0.103(4) -0.065(3) 0.0715 1.0000 Uiso
H472 H -0.281(4) 0.021(3) -0.090(3) 0.0712 1.0000 Uiso
H473 H -0.147(4) -0.025(3) -0.090(3) 0.0718 1.0000 Uiso

loop_
_atom_site_aniso_label
_atom_site_aniso_U_11
_atom_site_aniso_U_22
_atom_site_aniso_U_33
_atom_site_aniso_U_23
_atom_site_aniso_U_13
_atom_site_aniso_U_12
Pd1 0.02368(9) 0.01935(8) 0.02828(9) 0.00793(6) 0.01277(6) 0.00823(6)
S1 0.0281(3) 0.0228(3) 0.0458(3) 0.0140(2) 0.0215(2) 0.0105(2)
P1 0.0216(2) 0.0210(2) 0.0265(3) 0.0084(2) 0.0104(2) 0.00835(19)
O1 0.0284(8) 0.0232(8) 0.0494(10) 0.0114(7) 0.0160(7) 0.0079(6)
O2 0.0431(10) 0.0263(8) 0.0428(10) 0.0064(7) 0.0176(8) -0.0004(7)
N1 0.0253(9) 0.0235(9) 0.0300(9) 0.0096(7) 0.0133(7) 0.0081(7)
C1 0.0233(10) 0.0245(10) 0.0226(10) 0.0089(8) 0.0083(8) 0.0068(8)
C2 0.0268(10) 0.0238(10) 0.0220(10) 0.0090(8) 0.0106(8) 0.0071(8)
C3 0.0330(11) 0.0252(11) 0.0251(10) 0.0072(8) 0.0083(9) 0.0070(9)
C4 0.0318(12) 0.0300(12) 0.0263(11) 0.0085(9) 0.0036(9) -0.0009(9)
C5 0.0231(11) 0.0404(13) 0.0327(12) 0.0129(10) 0.0074(9) 0.0030(9)
C6 0.0272(11) 0.0335(12) 0.0305(11) 0.0110(9) 0.0129(9) 0.0106(9)
C11 0.0227(10) 0.0229(10) 0.0302(11) 0.0101(8) 0.0119(8) 0.0072(8)
C12 0.0296(11) 0.0284(11) 0.0307(11) 0.0094(9) 0.0111(9) 0.0090(9)
C13 0.0360(12) 0.0392(13) 0.0361(13) 0.0202(11) 0.0132(10) 0.0145(10)
C14 0.0422(13) 0.0311(12) 0.0522(15) 0.0248(11) 0.0242(12) 0.0190(10)
C15 0.0499(15) 0.0247(11) 0.0440(14) 0.0119(10) 0.0259(12) 0.0135(10)
C16 0.0373(12) 0.0269(11) 0.0301(12) 0.0108(9) 0.0138(10) 0.0104(9)
C21 0.0274(10) 0.0204(9) 0.0260(10) 0.0080(8) 0.0083(8) 0.0069(8)
C22 0.0277(11) 0.0283(11) 0.0345(12) 0.0088(9) 0.0073(9) 0.0075(9)
C23 0.0384(13) 0.0347(13) 0.0356(13) 0.0131(11) -0.0022(11) 0.0054(10)
C24 0.0578(16) 0.0336(13) 0.0267(12) 0.0131(10) 0.0097(11) 0.0036(11)
C25 0.0491(15) 0.0418(14) 0.0363(13) 0.0181(11) 0.0217(12) 0.0129(11)
C26 0.0327(12) 0.0375(13) 0.0328(12) 0.0153(10) 0.0134(10) 0.0124(10)
C31 0.0362(12) 0.0225(10) 0.0304(11) 0.0105(9) 0.0165(9) 0.0130(9)
C32 0.0433(14) 0.0252(11) 0.0382(13) 0.0103(10) 0.0198(11) 0.0090(10)
C33 0.0627(17) 0.0224(11) 0.0402(14) 0.0118(10) 0.0221(12) 0.0182(11)
C34 0.0563(17) 0.0329(13) 0.0462(15) 0.0157(11) 0.0168(13) 0.0269(12)
C35 0.0396(13) 0.0364(13) 0.0399(13) 0.0137(11) 0.0129(11) 0.0209(11)
C36 0.0344(11) 0.0251(11) 0.0298(11) 0.0108(9) 0.0136(9) 0.0134(9)
C37 0.0272(11) 0.0282(11) 0.0299(11) 0.0108(9) 0.0120(9) 0.0101(9)
C41 0.0205(9) 0.0239(10) 0.0325(11) 0.0100(8) 0.0121(8) 0.0081(8)
C42 0.0250(10) 0.0289(11) 0.0295(11) 0.0116(9) 0.0123(9) 0.0113(8)
C43 0.0290(11) 0.0273(11) 0.0356(12) 0.0153(9) 0.0162(9) 0.0100(9)
C44 0.0246(10) 0.0246(10) 0.0385(12) 0.0087(9) 0.0143(9) 0.0071(8)
C45 0.0335(12) 0.0340(12) 0.0269(11) 0.0077(9) 0.0115(9) 0.0072(9)
C46 0.0306(11) 0.0316(11) 0.0322(12) 0.0147(10) 0.0127(9) 0.0076(9)
C47 0.0471(16) 0.0356(14) 0.0452(16) 0.0027(12) 0.0114(13) -0.0035(12)

loop_
_atom_type_symbol
_atom_type_scat_dispersion_real
_atom_type_scat_dispersion_imag
_atom_type_scat_Cromer_Mann_a1
_atom_type_scat_Cromer_Mann_b1
_atom_type_scat_Cromer_Mann_a2
_atom_type_scat_Cromer_Mann_b2
_atom_type_scat_Cromer_Mann_a3
_atom_type_scat_Cromer_Mann_b3
_atom_type_scat_Cromer_Mann_a4
_atom_type_scat_Cromer_Mann_b4
_atom_type_scat_Cromer_Mann_c
_atom_type_scat_source
C 0.0033 0.0016 2.3100 20.8439 1.0200 10.2075 1.5886 0.5687 0.8650 51.6512 0.2156 'International Tables Vol C 4.2.6.8 and 6.1.1.4'
H 0.0000 0.0000 0.4930 10.5109 0.3229 26.1257 0.1402 3.1424 0.0408 57.7998 0.0030 'International Tables Vol C 4.2.6.8 and 6.1.1.4'
N 0.0061 0.0033 12.2126 0.0057 3.1322 9.8933 2.0125 28.9975 1.1663 0.5826 -11.5290 'International Tables Vol C 4.2.6.8 and 6.1.1.4'
O 0.0106 0.0060 3.0485 13.2771 2.2868 5.7011 1.5463 0.3239 0.8670 32.9089 0.2508 'International Tables Vol C 4.2.6.8 and 6.1.1.4'
P 0.1023 0.0942 6.4345 1.9067 4.1791 27.1570 1.7800 0.5260 1.4908 68.1645 1.1149 'International Tables Vol C 4.2.6.8 and 6.1.1.4'
Pd -0.9988 1.0072 19.3319 0.6987 15.5017 7.9893 5.2954 25.2052 0.6058 76.8986 5.2659 'International Tables Vol C 4.2.6.8 and 6.1.1.4'
S 0.1246 0.1234 6.9053 1.4679 5.2034 22.2151 1.4379 0.2536 1.5863 56.1720 0.8669 'International Tables Vol C 4.2.6.8 and 6.1.1.4'

loop_
_exptl_crystal_face_index_h
_exptl_crystal_face_index_k
_exptl_crystal_face_index_l
_exptl_crystal_face_perp_dist
0 1 0 0.040
0 -1 0 0.040
0 0 1 0.070
0 0 -1 0.070
6 -4 -3 0.152
-2 2 1 0.100
-2 -2 -1 0.106
-4 -3 6 0.134

loop_
_geom_angle_atom_site_label_1
_geom_angle_atom_site_label_2
_geom_angle_atom_site_label_3
_geom_angle
_geom_angle_publ_flag
S1 Pd1 O1 176.65(5) yes
S1 Pd1 N1 93.18(5) yes
O1 Pd1 N1 90.04(6) yes
S1 Pd1 C2 89.17(6) yes
O1 Pd1 C2 87.68(7) yes
N1 Pd1 C2 175.22(7) yes
Pd1 S1 P1 93.74(3) yes
S1 P1 C1 105.59(7) yes
S1 P1 C11 110.69(7) yes
C1 P1 C11 113.05(10) yes
S1 P1 C21 114.10(7) yes
C1 P1 C21 105.98(9) yes
C11 P1 C21 107.46(10) yes
Pd1 O1 C31 127.84(14) yes
C44 O2 C47 117.2(2) yes
Pd1 N1 C37 124.09(15) yes
Pd1 N1 C41 120.32(13) yes
C37 N1 C41 115.31(18) yes
P1 C1 C2 112.79(15) yes
P1 C1 C6 124.10(16) yes
C2 C1 C6 122.76(19) yes
C1 C2 Pd1 121.40(15) yes
C1 C2 C3 116.27(19) yes
Pd1 C2 C3 122.09(15) yes
C2 C3 C4 121.3(2) yes
C2 C3 H31 120.3(15) no
C4 C3 H31 118.4(15) no
C3 C4 C5 121.1(2) yes
C3 C4 H41 117.7(16) no
C5 C4 H41 121.2(16) no
C4 C5 C6 119.4(2) yes
C4 C5 H51 120.5(17) no
C6 C5 H51 120.1(17) no
C1 C6 C5 119.1(2) yes
C1 C6 H61 119.2(16) no
C5 C6 H61 121.7(16) no
P1 C11 C12 118.79(16) yes
P1 C11 C16 121.47(17) yes
C12 C11 C16 119.6(2) yes
C11 C12 C13 120.1(2) yes
C11 C12 H121 122.0(16) no
C13 C12 H121 117.9(16) no
C12 C13 C14 119.9(2) yes
C12 C13 H131 120.0(17) no
C14 C13 H131 120.0(17) no
C13 C14 C15 120.1(2) yes
C13 C14 H141 121.3(17) no
C15 C14 H141 118.6(17) no
C14 C15 C16 120.2(2) yes
C14 C15 H151 120.2(17) no
C16 C15 H151 119.6(17) no
C11 C16 C15 120.1(2) yes
C11 C16 H161 117.0(18) no
C15 C16 H161 122.8(18) no
P1 C21 C22 120.76(17) yes
P1 C21 C26 119.58(16) yes
C22 C21 C26 119.5(2) yes
C21 C22 C23 119.7(2) yes
C21 C22 H221 121.6(17) no
C23 C22 H221 118.6(17) no
C22 C23 C24 120.4(2) yes
C22 C23 H231 120(2) no
C24 C23 H231 119(2) no
C23 C24 C25 120.2(2) yes
C23 C24 H241 118.6(19) no
C25 C24 H241 121.2(19) no
C24 C25 C26 120.2(2) yes
C24 C25 H251 122.1(17) no
C26 C25 H251 117.6(17) no
C21 C26 C25 120.0(2) yes
C21 C26 H261 120.4(17) no
C25 C26 H261 119.5(17) no
O1 C31 C32 117.2(2) yes
O1 C31 C36 125.78(19) yes
C32 C31 C36 117.0(2) yes
C31 C32 C33 121.6(2) yes
C31 C32 H321 116.9(18) no
C33 C32 H321 121.5(18) no
C32 C33 C34 121.1(2) yes
C32 C33 H331 119.8(18) no
C34 C33 H331 119.0(18) no
C33 C34 C35 119.0(2) yes
C33 C34 H341 119.7(19) no
C35 C34 H341 121.2(19) no
C34 C35 C36 121.8(2) yes
C34 C35 H351 118.7(17) no
C36 C35 H351 119.5(17) no
C35 C36 C31 119.4(2) yes
C35 C36 C37 116.1(2) yes
C31 C36 C37 124.50(19) yes
C36 C37 N1 127.5(2) yes
C36 C37 H371 120.0(15) no
N1 C37 H371 112.5(15) no
N1 C41 C42 119.60(19) yes
N1 C41 C46 120.90(19) yes
C42 C41 C46 119.5(2) yes
C41 C42 C43 120.0(2) yes
C41 C42 H421 119.5(15) no
C43 C42 H421 120.6(15) no
C42 C43 C44 120.4(2) yes
C42 C43 H431 122.1(16) no
C44 C43 H431 117.5(16) no
C43 C44 O2 115.5(2) yes
C43 C44 C45 119.7(2) yes
O2 C44 C45 124.7(2) yes
C44 C45 C46 119.6(2) yes
C44 C45 H451 120.9(18) no
C46 C45 H451 119.5(18) no
C45 C46 C41 120.8(2) yes
C45 C46 H461 119.7(16) no
C41 C46 H461 119.5(16) no
O2 C47 H471 107(2) no
O2 C47 H472 111(2) no
H471 C47 H472 110(3) no
O2 C47 H473 113(2) no
H471 C47 H473 110(3) no
H472 C47 H473 106(3) no

loop_
_geom_bond_atom_site_label_1
_geom_bond_atom_site_label_2
_geom_bond_distance
_geom_bond_publ_flag
Pd1 S1 2.3138(5) yes
Pd1 O1 2.0325(15) yes
Pd1 N1 2.1057(17) yes
Pd1 C2 2.017(2) yes
S1 P1 1.9983(7) yes
P1 C1 1.785(2) yes
P1 C11 1.805(2) yes
P1 C21 1.809(2) yes
O1 C31 1.296(3) yes
O2 C44 1.369(3) yes
O2 C47 1.429(3) yes
N1 C37 1.293(3) yes
N1 C41 1.438(3) yes
C1 C2 1.411(3) yes
C1 C6 1.399(3) yes
C2 C3 1.399(3) yes
C3 C4 1.388(3) yes
C3 H31 0.98(3) no
C4 C5 1.392(3) yes
C4 H41 0.96(3) no
C5 C6 1.383(3) yes
C5 H51 0.92(3) no
C6 H61 0.95(3) no
C11 C12 1.390(3) yes
C11 C16 1.392(3) yes
C12 C13 1.388(3) yes
C12 H121 0.94(3) no
C13 C14 1.387(4) yes
C13 H131 0.93(3) no
C14 C15 1.382(4) yes
C14 H141 0.94(3) no
C15 C16 1.384(3) yes
C15 H151 0.94(3) no
C16 H161 0.88(3) no
C21 C22 1.389(3) yes
C21 C26 1.399(3) yes
C22 C23 1.390(4) yes
C22 H221 0.89(3) no
C23 C24 1.380(4) yes
C23 H231 0.86(3) no
C24 C25 1.377(4) yes
C24 H241 0.91(3) no
C25 C26 1.383(3) yes
C25 H251 1.00(3) no
C26 H261 0.94(3) no
C31 C32 1.426(3) yes
C31 C36 1.416(3) yes
C32 C33 1.371(3) yes
C32 H321 0.91(3) no
C33 C34 1.393(4) yes
C33 H331 0.92(3) no
C34 C35 1.365(4) yes
C34 H341 0.94(3) no
C35 C36 1.421(3) yes
C35 H351 0.99(3) no
C36 C37 1.437(3) yes
C37 H371 1.02(3) no
C41 C42 1.394(3) yes
C41 C46 1.379(3) yes
C42 C43 1.377(3) yes
C42 H421 0.96(3) no
C43 C44 1.396(3) yes
C43 H431 0.91(3) no
C44 C45 1.381(3) yes
C45 C46 1.392(3) yes
C45 H451 0.89(3) no
C46 H461 0.95(3) no
C47 H471 0.97(4) no
C47 H472 0.95(4) no
C47 H473 0.96(4) no

loop_
_geom_contact_atom_site_label_1
_geom_contact_atom_site_label_2
_geom_contact_distance
_geom_contact_site_symmetry_2
_geom_contact_publ_flag
O1 C24 3.405(4) 2_665 no
O2 C15 3.133(4) 1_455 no
O2 C16 3.338(4) 1_455 no
C4 C42 3.589(4) 2_666 no
C13 C31 3.589(4) 2_666 no
C33 C47 3.506(5) 2_565 no

loop_
_geom_torsion_atom_site_label_1
_geom_torsion_atom_site_label_2
_geom_torsion_atom_site_label_3
_geom_torsion_atom_site_label_4
_geom_torsion
_geom_torsion_publ_flag
Pd1 S1 P1 C1 38.97(8) no
Pd1 S1 P1 C11 161.65(6) no
Pd1 S1 P1 C21 -76.99(8) no
Pd1 O1 C31 C32 178.1(2) no
Pd1 O1 C31 C36 -2.6(4) no
Pd1 N1 C37 C36 -2.1(4) no
Pd1 N1 C41 C42 77.5(3) no
Pd1 N1 C41 C46 -100.5(2) no
Pd1 C2 C1 P1 0.6(3) no
Pd1 C2 C1 C6 174.0(2) no
Pd1 C2 C3 C4 -173.4(2) no
S1 Pd1 N1 C37 177.1(2) no
S1 Pd1 N1 C41 -9.3(2) no
S1 Pd1 C2 C1 23.8(2) no
S1 Pd1 C2 C3 -162.0(2) no
S1 P1 C1 C2 -30.0(2) no
S1 P1 C1 C6 156.7(2) no
S1 P1 C11 C12 -67.9(2) no
S1 P1 C11 C16 107.2(2) no
S1 P1 C21 C22 5.0(2) no
S1 P1 C21 C26 -179.7(2) no
P1 S1 Pd1 N1 142.86(6) no
P1 S1 Pd1 C2 -32.98(7) no
P1 C1 C2 C3 -173.9(2) no
P1 C1 C6 C5 172.5(2) no
P1 C11 C12 C13 176.3(2) no
P1 C11 C16 C15 -175.0(2) no
P1 C21 C22 C23 175.8(2) no
P1 C21 C26 C25 -176.7(2) no
O1 Pd1 N1 C37 -2.0(2) no
O1 Pd1 N1 C41 171.6(2) no
O1 Pd1 C2 C1 -157.3(2) no
O1 Pd1 C2 C3 16.8(2) no
O1 C31 C32 C33 -178.4(2) no
O1 C31 C36 C35 178.3(2) no
O1 C31 C36 C37 -3.0(4) no
O2 C44 C43 C42 176.7(2) no
O2 C44 C45 C46 -178.3(2) no
N1 Pd1 O1 C31 4.3(2) no
N1 C37 C36 C31 5.6(4) no
N1 C37 C36 C35 -175.7(3) no
N1 C41 C42 C43 -178.8(2) no
N1 C41 C46 C45 177.0(2) no
C1 P1 C11 C12 50.4(2) no
C1 P1 C11 C16 -134.6(2) no
C1 P1 C21 C22 -110.7(2) no
C1 P1 C21 C26 64.5(2) no
C1 C2 C3 C4 1.0(4) no
C1 C6 C5 C4 0.4(4) no
C2 Pd1 O1 C31 -179.9(2) no
C2 C1 P1 C11 -151.1(2) no
C2 C1 P1 C21 91.4(2) no
C2 C1 C6 C5 -0.3(4) no
C2 C3 C4 C5 -1.0(4) no
C3 C2 C1 C6 -0.4(4) no
C3 C4 C5 C6 0.2(4) no
C6 C1 P1 C11 35.5(3) no
C6 C1 P1 C21 -82.0(2) no
C11 P1 C21 C22 128.1(2) no
C11 P1 C21 C26 -56.6(2) no
C11 C12 C13 C14 -1.3(4) no
C11 C16 C15 C14 -1.1(5) no
C12 C11 P1 C21 166.9(2) no
C12 C11 C16 C15 -0.0(4) no
C12 C13 C14 C15 0.2(5) no
C13 C12 C11 C16 1.2(4) no
C13 C14 C15 C16 0.9(5) no
C16 C11 P1 C21 -18.0(2) no
C21 C22 C23 C24 0.3(3) no
C21 C26 C25 C24 1.3(3) no
C22 C21 C26 C25 -1.3(3) no
C22 C23 C24 C25 -0.3(3) no
C23 C22 C21 C26 0.5(3) no
C23 C24 C25 C26 -0.4(3) no
C31 C32 C33 C34 -0.3(4) no
C31 C36 C35 C34 0.8(4) no
C32 C31 C36 C35 -2.3(4) no
C32 C31 C36 C37 176.3(2) no
C32 C33 C34 C35 -1.3(4) no
C33 C32 C31 C36 2.2(4) no
C33 C34 C35 C36 1.1(4) no
C34 C35 C36 C37 -178.0(3) no
C36 C37 N1 C41 -175.9(2) no
C37 N1 C41 C42 -108.4(3) no
C37 N1 C41 C46 73.6(3) no
C41 C42 C43 C44 2.5(3) no
C41 C46 C45 C44 1.0(3) no
C42 C41 C46 C45 -1.0(3) no
C42 C43 C44 C45 -2.5(3) no
C43 C42 C41 C46 -0.8(3) no
C43 C44 O2 C47 178.8(2) no
C43 C44 C45 C46 0.7(3) no
C45 C44 O2 C47 -2.0(3) no
